data_7053377
loop_
_publ_author_name
'Hua, Guoxiong'
'Fuller, Amy L.'
'Li, Yang'
'Slawin, Alexandra M. Z.'
'Woollins, J. Derek'

_publ_section_title
;
 Synthesis and X-ray structures of new phosphorus--selenium heterocycles
 with an E--P(Se)--E&#x2032; (E, E&#x2032; = N, S, Se) linkage
;
_journal_issue 8
_journal_name_full 'New Journal of Chemistry'
_journal_page_first 1565
_journal_paper_doi 10.1039/b9nj00570f
_journal_volume 34
_journal_year 2010
_chemical_formula_moiety 'C26 H23 N2 P Se'
_chemical_formula_sum 'C26 H23 N2 P Se'
_chemical_formula_weight 473.39
_chemical_name_systematic
;
?
;
_space_group_IT_number 2
_symmetry_cell_setting triclinic
_symmetry_space_group_name_Hall '-P 1'
_symmetry_space_group_name_H-M 'P -1'
_atom_sites_solution_hydrogens geom
_atom_sites_solution_primary direct
_atom_sites_solution_secondary difmap
_audit_creation_method SHELXL-97
_cell_angle_alpha 112.187(10)
_cell_angle_beta 95.998(13)
_cell_angle_gamma 109.128(14)
_cell_formula_units_Z 2
_cell_length_a 9.761(3)
_cell_length_b 10.318(3)
_cell_length_c 12.940(4)
_cell_measurement_reflns_used 3784
_cell_measurement_temperature 93(2)
_cell_measurement_theta_max 27.86
_cell_measurement_theta_min 1.76
_cell_volume 1100.6(6)
_computing_cell_refinement 'CrystalClear (Rigaku Corp., 2004)'
_computing_data_collection 'CrystalClear (Rigaku Corp., 2004)'
_computing_data_reduction 'CrystalClear (Rigaku Corp., 2004)'
_computing_molecular_graphics 'Bruker SHELXTL'
_computing_publication_material 'Bruker SHELXTL'
_computing_structure_refinement 'SHELXL-97 (Sheldrick, 1997)'
_computing_structure_solution 'SHELXS-97 (Sheldrick, 1990)'
_diffrn_ambient_temperature 93(2)
_diffrn_measured_fraction_theta_full 0.957
_diffrn_measured_fraction_theta_max 0.945
_diffrn_measurement_device_type CCD
_diffrn_measurement_method '\w and \f scans'
_diffrn_radiation_monochromator confocal
_diffrn_radiation_source 'rotating anode'
_diffrn_radiation_type MoK\a
_diffrn_radiation_wavelength 0.71073
_diffrn_reflns_av_R_equivalents 0.0614
_diffrn_reflns_av_sigmaI/netI 0.1028
_diffrn_reflns_limit_h_max 7
_diffrn_reflns_limit_h_min -11
_diffrn_reflns_limit_k_max 12
_diffrn_reflns_limit_k_min -11
_diffrn_reflns_limit_l_max 15
_diffrn_reflns_limit_l_min -12
_diffrn_reflns_number 6685
_diffrn_reflns_theta_full 25.00
_diffrn_reflns_theta_max 25.35
_diffrn_reflns_theta_min 2.22
_exptl_absorpt_coefficient_mu 1.794
_exptl_absorpt_correction_T_max 1.0000
_exptl_absorpt_correction_T_min 0.7777
_exptl_absorpt_correction_type multi-scan
_exptl_absorpt_process_details 'Jacobson, R. (1998) Private communication'
_exptl_crystal_colour colourless
_exptl_crystal_density_diffrn 1.429
_exptl_crystal_density_method 'not measured'
_exptl_crystal_description prism
_exptl_crystal_F_000 484
_exptl_crystal_size_max 0.100
_exptl_crystal_size_mid 0.080
_exptl_crystal_size_min 0.020
_refine_diff_density_max 0.443
_refine_diff_density_min -0.618
_refine_diff_density_rms 0.095
_refine_ls_extinction_method none
_refine_ls_goodness_of_fit_ref 1.081
_refine_ls_hydrogen_treatment constr
_refine_ls_matrix_type full
_refine_ls_number_parameters 272
_refine_ls_number_reflns 3806
_refine_ls_number_restraints 0
_refine_ls_restrained_S_all 1.081
_refine_ls_R_factor_all 0.1063
_refine_ls_R_factor_gt 0.0642
_refine_ls_shift/su_max 0.006
_refine_ls_shift/su_mean 0.001
_refine_ls_structure_factor_coef Fsqd
_refine_ls_weighting_details 'calc w=1/[\s^2^(Fo^2^)+(0.0617P)^2^+0.2022P] where P=(Fo^2^+2Fc^2^)/3'
_refine_ls_weighting_scheme calc
_refine_ls_wR_factor_gt 0.1219
_refine_ls_wR_factor_ref 0.1349
_reflns_number_gt 2758
_reflns_number_total 3806
_reflns_threshold_expression >2sigma(I)
_cod_data_source_file b9nj00570f.txt
_cod_data_source_block 2b
_cod_depositor_comments
;
The following automatic conversions were performed:

'_symmetry_cell_setting' value 'Triclinic' changed to 'triclinic'
according to /home/saulius/struct/CIF-dictionaries/cif_core.dic
dictionary named 'cif_core.dic' version 2.4.2 from 2011-04-26.

Automatic conversion script
Id: cif_fix_values 1891 2012-01-12 08:04:46Z andrius 
;
_cod_original_sg_symbol_H-M P-1
_cod_database_code 7053377

loop_
_symmetry_equiv_pos_as_xyz
'x, y, z'
'-x, -y, -z'

loop_
_atom_site_label
_atom_site_type_symbol
_atom_site_fract_x
_atom_site_fract_y
_atom_site_fract_z
_atom_site_U_iso_or_equiv
_atom_site_adp_type
_atom_site_occupancy
_atom_site_symmetry_multiplicity
_atom_site_calc_flag
_atom_site_refinement_flags
Se1 Se 0.68621(6) 0.17069(7) 0.96289(4) 0.0290(2) Uani 1 1 d .
P1 P 0.56781(15) 0.01273(15) 0.79366(11) 0.0224(3) Uani 1 1 d .
N2 N 0.5753(5) -0.1597(5) 0.7445(3) 0.0239(10) Uani 1 1 d .
C3 C 0.6320(5) -0.1960(6) 0.6456(4) 0.0197(11) Uani 1 1 d .
C4 C 0.6650(6) -0.0773(6) 0.6118(4) 0.0236(12) Uani 1 1 d .
N5 N 0.6345(5) 0.0431(5) 0.6863(3) 0.0235(10) Uani 1 1 d .
C6 C 0.6420(6) 0.1727(6) 0.6640(5) 0.0279(13) Uani 1 1 d .
H6A H 0.5873 0.2255 0.7127 0.034 Uiso 1 1 calc R
H6B H 0.5880 0.1336 0.5823 0.034 Uiso 1 1 calc R
C7 C 0.7967(6) 0.2887(6) 0.6856(4) 0.0237(12) Uani 1 1 d .
C8 C 0.9257(6) 0.2960(7) 0.7459(4) 0.0305(13) Uani 1 1 d .
H8A H 0.9198 0.2216 0.7736 0.037 Uiso 1 1 calc R
C9 C 1.0639(6) 0.4095(7) 0.7672(5) 0.0364(15) Uani 1 1 d .
H9A H 1.1518 0.4129 0.8093 0.044 Uiso 1 1 calc R
C10 C 1.0741(7) 0.5188(7) 0.7268(5) 0.0392(16) Uani 1 1 d .
H10A H 1.1687 0.5970 0.7409 0.047 Uiso 1 1 calc R
C11 C 0.9460(7) 0.5123(6) 0.6665(5) 0.0376(16) Uani 1 1 d .
H11A H 0.9520 0.5874 0.6396 0.045 Uiso 1 1 calc R
C12 C 0.8089(7) 0.3984(6) 0.6445(4) 0.0308(14) Uani 1 1 d .
H12A H 0.7215 0.3942 0.6010 0.037 Uiso 1 1 calc R
C13 C 0.5291(6) -0.2620(6) 0.7998(4) 0.0279(13) Uani 1 1 d .
H13A H 0.4496 -0.3601 0.7417 0.033 Uiso 1 1 calc R
H13B H 0.4846 -0.2165 0.8620 0.033 Uiso 1 1 calc R
C14 C 0.6527(6) -0.2946(6) 0.8506(4) 0.0240(12) Uani 1 1 d .
C15 C 0.6153(7) -0.4203(6) 0.8745(4) 0.0330(14) Uani 1 1 d .
H15A H 0.5128 -0.4864 0.8561 0.040 Uiso 1 1 calc R
C16 C 0.7274(8) -0.4504(7) 0.9254(5) 0.0418(17) Uani 1 1 d .
H16A H 0.7007 -0.5347 0.9439 0.050 Uiso 1 1 calc R
C17 C 0.8769(8) -0.3582(7) 0.9490(4) 0.0384(15) Uani 1 1 d .
H17A H 0.9534 -0.3797 0.9820 0.046 Uiso 1 1 calc R
C18 C 0.9133(7) -0.2352(7) 0.9242(4) 0.0342(14) Uani 1 1 d .
H18A H 1.0161 -0.1713 0.9406 0.041 Uiso 1 1 calc R
C19 C 0.8034(6) -0.2017(6) 0.8755(4) 0.0302(14) Uani 1 1 d .
H19A H 0.8312 -0.1156 0.8593 0.036 Uiso 1 1 calc R
C20 C 0.6538(6) -0.3268(6) 0.5852(4) 0.0284(13) Uani 1 1 d .
H20A H 0.6313 -0.4067 0.6084 0.034 Uiso 1 1 calc R
C21 C 0.7100(6) -0.3377(7) 0.4890(4) 0.0308(14) Uani 1 1 d .
H21A H 0.7254 -0.4270 0.4458 0.037 Uiso 1 1 calc R
C22 C 0.7438(6) -0.2214(7) 0.4553(4) 0.0319(14) Uani 1 1 d .
H22A H 0.7816 -0.2319 0.3892 0.038 Uiso 1 1 calc R
C23 C 0.7232(6) -0.0886(7) 0.5173(4) 0.0289(13) Uani 1 1 d .
H23A H 0.7485 -0.0077 0.4951 0.035 Uiso 1 1 calc R
C24 C 0.3720(6) -0.0182(6) 0.7606(4) 0.0251(12) Uani 1 1 d .
C25 C 0.3161(6) 0.0782(7) 0.8345(4) 0.0319(14) Uani 1 1 d .
H25A H 0.3793 0.1581 0.9071 0.038 Uiso 1 1 calc R
C26 C 0.1668(7) 0.0564(8) 0.8009(5) 0.0429(16) Uani 1 1 d .
H26A H 0.1283 0.1218 0.8509 0.051 Uiso 1 1 calc R
C27 C 0.0751(6) -0.0582(7) 0.6967(5) 0.0324(14) Uani 1 1 d .
H27A H -0.0264 -0.0717 0.6747 0.039 Uiso 1 1 calc R
C28 C 0.1304(6) -0.1564(6) 0.6215(4) 0.0247(12) Uani 1 1 d .
H28A H 0.0669 -0.2366 0.5492 0.030 Uiso 1 1 calc R
C29 C 0.2777(6) -0.1341(6) 0.6548(4) 0.0232(12) Uani 1 1 d .
H29A H 0.3160 -0.1993 0.6043 0.028 Uiso 1 1 calc R

loop_
_atom_site_aniso_label
_atom_site_aniso_U_11
_atom_site_aniso_U_22
_atom_site_aniso_U_33
_atom_site_aniso_U_23
_atom_site_aniso_U_13
_atom_site_aniso_U_12
Se1 0.0270(4) 0.0284(3) 0.0255(3) 0.0084(2) 0.0026(2) 0.0091(3)
P1 0.0195(8) 0.0225(8) 0.0238(7) 0.0098(6) 0.0048(6) 0.0072(6)
N2 0.026(3) 0.023(3) 0.025(2) 0.0114(19) 0.0095(18) 0.012(2)
C3 0.006(3) 0.026(3) 0.024(2) 0.008(2) 0.0013(19) 0.006(2)
C4 0.016(3) 0.027(3) 0.024(3) 0.010(2) 0.001(2) 0.006(2)
N5 0.024(3) 0.025(3) 0.028(2) 0.016(2) 0.0090(19) 0.012(2)
C6 0.027(3) 0.028(3) 0.038(3) 0.021(3) 0.012(2) 0.014(3)
C7 0.021(3) 0.027(3) 0.026(3) 0.010(2) 0.013(2) 0.012(2)
C8 0.026(4) 0.037(4) 0.030(3) 0.014(3) 0.006(2) 0.015(3)
C9 0.021(4) 0.040(4) 0.033(3) 0.007(3) 0.002(2) 0.006(3)
C10 0.024(4) 0.037(4) 0.041(3) 0.008(3) 0.016(3) 0.003(3)
C11 0.052(5) 0.021(3) 0.036(3) 0.012(3) 0.021(3) 0.009(3)
C12 0.034(4) 0.029(3) 0.029(3) 0.015(3) 0.012(2) 0.008(3)
C13 0.027(3) 0.024(3) 0.032(3) 0.015(2) 0.013(2) 0.006(3)
C14 0.032(4) 0.021(3) 0.021(2) 0.009(2) 0.006(2) 0.012(3)
C15 0.044(4) 0.026(3) 0.025(3) 0.007(2) 0.010(2) 0.014(3)
C16 0.076(6) 0.033(4) 0.028(3) 0.016(3) 0.009(3) 0.034(4)
C17 0.051(5) 0.049(4) 0.022(3) 0.011(3) 0.004(3) 0.036(4)
C18 0.030(4) 0.039(4) 0.027(3) 0.006(3) 0.004(2) 0.016(3)
C19 0.039(4) 0.024(3) 0.025(3) 0.010(2) 0.008(2) 0.012(3)
C20 0.030(3) 0.033(3) 0.025(3) 0.014(3) 0.006(2) 0.014(3)
C21 0.019(3) 0.033(3) 0.027(3) 0.003(3) 0.005(2) 0.008(3)
C22 0.026(3) 0.042(4) 0.022(3) 0.009(3) 0.007(2) 0.012(3)
C23 0.022(3) 0.039(4) 0.028(3) 0.017(3) 0.006(2) 0.011(3)
C24 0.028(3) 0.028(3) 0.024(3) 0.014(2) 0.006(2) 0.013(3)
C25 0.023(3) 0.035(4) 0.025(3) 0.001(2) -0.001(2) 0.013(3)
C26 0.035(4) 0.060(5) 0.033(3) 0.008(3) 0.011(3) 0.032(4)
C27 0.022(3) 0.043(4) 0.039(3) 0.021(3) 0.011(3) 0.017(3)
C28 0.019(3) 0.023(3) 0.027(3) 0.010(2) 0.005(2) 0.002(2)
C29 0.021(3) 0.023(3) 0.027(3) 0.012(2) 0.009(2) 0.008(2)

loop_
_atom_type_symbol
_atom_type_description
_atom_type_scat_dispersion_real
_atom_type_scat_dispersion_imag
_atom_type_scat_source
C C 0.0033 0.0016 'International Tables Vol C Tables 4.2.6.8 and 6.1.1.4'
H H 0.0000 0.0000 'International Tables Vol C Tables 4.2.6.8 and 6.1.1.4'
N N 0.0061 0.0033 'International Tables Vol C Tables 4.2.6.8 and 6.1.1.4'
P P 0.1023 0.0942 'International Tables Vol C Tables 4.2.6.8 and 6.1.1.4'
Se Se -0.0929 2.2259 'International Tables Vol C Tables 4.2.6.8 and 6.1.1.4'

loop_
_geom_angle_atom_site_label_1
_geom_angle_atom_site_label_2
_geom_angle_atom_site_label_3
_geom_angle
N2 P1 N5 91.2(2)
N2 P1 C24 107.2(2)
N5 P1 C24 106.2(2)
N2 P1 Se1 118.20(16)
N5 P1 Se1 117.75(16)
C24 P1 Se1 113.65(18)
C3 N2 C13 123.4(4)
C3 N2 P1 113.5(3)
C13 N2 P1 123.1(3)
C20 C3 C4 121.4(4)
C20 C3 N2 128.1(4)
C4 C3 N2 110.5(4)
C23 C4 N5 128.8(5)
C23 C4 C3 120.1(5)
N5 C4 C3 111.0(4)
C4 N5 C6 122.6(4)
C4 N5 P1 113.8(3)
C6 N5 P1 123.2(3)
N5 C6 C7 116.4(4)
N5 C6 H6A 108.2
C7 C6 H6A 108.2
N5 C6 H6B 108.2
C7 C6 H6B 108.2
H6A C6 H6B 107.3
C8 C7 C12 118.2(5)
C8 C7 C6 124.1(5)
C12 C7 C6 117.7(5)
C7 C8 C9 121.3(5)
C7 C8 H8A 119.4
C9 C8 H8A 119.4
C8 C9 C10 119.9(6)
C8 C9 H9A 120.1
C10 C9 H9A 120.1
C11 C10 C9 119.3(5)
C11 C10 H10A 120.4
C9 C10 H10A 120.4
C10 C11 C12 120.7(6)
C10 C11 H11A 119.7
C12 C11 H11A 119.7
C11 C12 C7 120.7(6)
C11 C12 H12A 119.6
C7 C12 H12A 119.6
N2 C13 C14 115.2(4)
N2 C13 H13A 108.5
C14 C13 H13A 108.5
N2 C13 H13B 108.5
C14 C13 H13B 108.5
H13A C13 H13B 107.5
C19 C14 C15 118.9(5)
C19 C14 C13 122.0(5)
C15 C14 C13 119.2(5)
C14 C15 C16 120.4(6)
C14 C15 H15A 119.8
C16 C15 H15A 119.8
C17 C16 C15 120.3(6)
C17 C16 H16A 119.9
C15 C16 H16A 119.9
C18 C17 C16 119.1(6)
C18 C17 H17A 120.5
C16 C17 H17A 120.5
C17 C18 C19 121.5(6)
C17 C18 H18A 119.2
C19 C18 H18A 119.2
C14 C19 C18 119.8(5)
C14 C19 H19A 120.1
C18 C19 H19A 120.1
C3 C20 C21 117.9(5)
C3 C20 H20A 121.1
C21 C20 H20A 121.1
C22 C21 C20 121.3(5)
C22 C21 H21A 119.4
C20 C21 H21A 119.4
C21 C22 C23 120.7(5)
C21 C22 H22A 119.6
C23 C22 H22A 119.6
C4 C23 C22 118.6(5)
C4 C23 H23A 120.7
C22 C23 H23A 120.7
C29 C24 C25 119.3(5)
C29 C24 P1 118.8(4)
C25 C24 P1 121.7(4)
C24 C25 C26 119.4(5)
C24 C25 H25A 120.3
C26 C25 H25A 120.3
C27 C26 C25 120.7(5)
C27 C26 H26A 119.7
C25 C26 H26A 119.7
C26 C27 C28 120.3(5)
C26 C27 H27A 119.8
C28 C27 H27A 119.8
C29 C28 C27 118.8(5)
C29 C28 H28A 120.6
C27 C28 H28A 120.6
C28 C29 C24 121.5(5)
C28 C29 H29A 119.3
C24 C29 H29A 119.3

loop_
_geom_bond_atom_site_label_1
_geom_bond_atom_site_label_2
_geom_bond_distance
Se1 P1 2.0804(16)
P1 N2 1.678(5)
P1 N5 1.684(4)
P1 C24 1.806(6)
N2 C3 1.416(6)
N2 C13 1.467(6)
C3 C20 1.380(8)
C3 C4 1.404(7)
C4 C23 1.383(6)
C4 N5 1.399(7)
N5 C6 1.452(6)
C6 C7 1.505(7)
C6 H6A 0.9900
C6 H6B 0.9900
C7 C8 1.375(7)
C7 C12 1.400(7)
C8 C9 1.382(8)
C8 H8A 0.9500
C9 C10 1.392(8)
C9 H9A 0.9500
C10 C11 1.371(9)
C10 H10A 0.9500
C11 C12 1.375(8)
C11 H11A 0.9500
C12 H12A 0.9500
C13 C14 1.506(8)
C13 H13A 0.9900
C13 H13B 0.9900
C14 C19 1.389(8)
C14 C15 1.388(7)
C15 C16 1.398(9)
C15 H15A 0.9500
C16 C17 1.380(9)
C16 H16A 0.9500
C17 C18 1.369(8)
C17 H17A 0.9500
C18 C19 1.391(8)
C18 H18A 0.9500
C19 H19A 0.9500
C20 C21 1.392(7)
C20 H20A 0.9500
C21 C22 1.381(8)
C21 H21A 0.9500
C22 C23 1.395(8)
C22 H22A 0.9500
C23 H23A 0.9500
C24 C29 1.390(7)
C24 C25 1.396(8)
C25 C26 1.394(8)
C25 H25A 0.9500
C26 C27 1.366(8)
C26 H26A 0.9500
C27 C28 1.410(8)
C27 H27A 0.9500
C28 C29 1.372(7)
C28 H28A 0.9500
C29 H29A 0.9500

loop_
_geom_torsion_atom_site_label_1
_geom_torsion_atom_site_label_2
_geom_torsion_atom_site_label_3
_geom_torsion_atom_site_label_4
_geom_torsion
N5 P1 N2 C3 1.1(4)
C24 P1 N2 C3 108.5(4)
Se1 P1 N2 C3 -121.6(3)
N5 P1 N2 C13 -179.6(4)
C24 P1 N2 C13 -72.2(4)
Se1 P1 N2 C13 57.8(4)
C13 N2 C3 C20 -0.1(8)
P1 N2 C3 C20 179.3(4)
C13 N2 C3 C4 179.4(4)
P1 N2 C3 C4 -1.3(5)
C20 C3 C4 C23 -1.1(7)
N2 C3 C4 C23 179.4(4)
C20 C3 C4 N5 -179.7(5)
N2 C3 C4 N5 0.8(6)
C23 C4 N5 C6 8.8(8)
C3 C4 N5 C6 -172.7(4)
C23 C4 N5 P1 -178.5(4)
C3 C4 N5 P1 0.0(5)
N2 P1 N5 C4 -0.6(4)
C24 P1 N5 C4 -108.9(4)
Se1 P1 N5 C4 122.4(3)
N2 P1 N5 C6 172.1(4)
C24 P1 N5 C6 63.8(4)
Se1 P1 N5 C6 -64.9(4)
C4 N5 C6 C7 -75.2(6)
P1 N5 C6 C7 112.8(4)
N5 C6 C7 C8 -14.0(7)
N5 C6 C7 C12 168.0(4)
C12 C7 C8 C9 0.9(8)
C6 C7 C8 C9 -177.1(5)
C7 C8 C9 C10 -0.2(8)
C8 C9 C10 C11 0.2(8)
C9 C10 C11 C12 -0.8(8)
C10 C11 C12 C7 1.5(8)
C8 C7 C12 C11 -1.5(7)
C6 C7 C12 C11 176.6(5)
C3 N2 C13 C14 63.7(6)
P1 N2 C13 C14 -115.6(5)
N2 C13 C14 C19 18.9(7)
N2 C13 C14 C15 -161.8(4)
C19 C14 C15 C16 1.6(7)
C13 C14 C15 C16 -177.8(5)
C14 C15 C16 C17 -2.1(8)
C15 C16 C17 C18 1.4(8)
C16 C17 C18 C19 -0.3(8)
C15 C14 C19 C18 -0.4(7)
C13 C14 C19 C18 178.9(5)
C17 C18 C19 C14 -0.2(8)
C4 C3 C20 C21 0.0(7)
N2 C3 C20 C21 179.4(5)
C3 C20 C21 C22 0.4(8)
C20 C21 C22 C23 0.3(8)
N5 C4 C23 C22 -179.9(5)
C3 C4 C23 C22 1.8(7)
C21 C22 C23 C4 -1.4(8)
N2 P1 C24 C29 -40.0(4)
N5 P1 C24 C29 56.5(4)
Se1 P1 C24 C29 -172.5(3)
N2 P1 C24 C25 144.9(4)
N5 P1 C24 C25 -118.6(4)
Se1 P1 C24 C25 12.5(5)
C29 C24 C25 C26 0.1(8)
P1 C24 C25 C26 175.1(4)
C24 C25 C26 C27 0.0(9)
C25 C26 C27 C28 0.1(9)
C26 C27 C28 C29 -0.4(8)
C27 C28 C29 C24 0.5(7)
C25 C24 C29 C28 -0.3(7)
P1 C24 C29 C28 -175.5(4)
